data_4074173
loop_
_publ_author_name
'Matsumoto, Tsuyoshi'
'Nakaya, Yukiko'
'Tatsumi, Kazuyuki'

_publ_section_title
;
 Synthesis of Oxo- and Sulfido-Bridged Germanium&#x2212;Ruthenium
 Complexes and Reactions on the Chalcogenido Bridges
;
_journal_issue 20
_journal_name_full Organometallics
_journal_page_first 4835
_journal_paper_doi 10.1021/om060449m
_journal_volume 25
_journal_year 2006
_chemical_formula_moiety 'C92 H114 Ge2 O5 Ru2 '
_chemical_formula_sum 'C92 H114 Ge2 O5 Ru2'
_chemical_formula_weight 1647.23
_space_group_IT_number 2
_symmetry_cell_setting triclinic
_symmetry_Int_Tables_number 2
_symmetry_space_group_name_Hall '-P 1'
_symmetry_space_group_name_H-M 'P -1'
_cell_angle_alpha 89.86(3)
_cell_angle_beta 88.00(3)
_cell_angle_gamma 65.82(2)
_cell_formula_units_Z 1
_cell_length_a 11.485(8)
_cell_length_b 11.964(8)
_cell_length_c 16.076(13)
_cell_measurement_reflns_used 6310
_cell_measurement_temperature 153.1
_cell_measurement_theta_max 27.5
_cell_measurement_theta_min 3.1
_cell_volume 2014(3)
_computing_cell_refinement CRYSTALCLEAR
_computing_data_collection CRYSTALCLEAR
_computing_data_reduction CrystalStructure
_computing_publication_material 'CrystalStructure 3.7.0'
_computing_structure_refinement CRYSTALS
_computing_structure_solution 'DIRDIF99 (PATTY)'
_diffrn_detector_area_resol_mean 7.31
_diffrn_measured_fraction_theta_full 0.919
_diffrn_measured_fraction_theta_max 0.919
_diffrn_measurement_device_type 'Rigaku Saturn'
_diffrn_measurement_method \w
_diffrn_radiation_type 'Mo K\a'
_diffrn_radiation_wavelength 0.71070
_diffrn_reflns_av_R_equivalents 0.032
_diffrn_reflns_limit_h_max 14
_diffrn_reflns_limit_h_min -14
_diffrn_reflns_limit_k_max 15
_diffrn_reflns_limit_k_min -13
_diffrn_reflns_limit_l_max 20
_diffrn_reflns_limit_l_min -17
_diffrn_reflns_number 16320
_diffrn_reflns_theta_full 27.48
_diffrn_reflns_theta_max 27.48
_exptl_absorpt_coefficient_mu 1.158
_exptl_absorpt_correction_T_max 0.944
_exptl_absorpt_correction_T_min 0.745
_exptl_absorpt_correction_type multi-scan
_exptl_absorpt_process_details 'Jacobson, R. (1998) Private communication'
_exptl_crystal_colour yellow
_exptl_crystal_density_diffrn 1.358
_exptl_crystal_density_method 'not measured'
_exptl_crystal_description block
_exptl_crystal_F_000 848.00
_exptl_crystal_size_max 0.20
_exptl_crystal_size_mid 0.08
_exptl_crystal_size_min 0.05
_refine_diff_density_max 1.45
_refine_diff_density_min -1.24
_refine_ls_extinction_method none
_refine_ls_goodness_of_fit_ref 1.294
_refine_ls_hydrogen_treatment refall
_refine_ls_number_parameters 530
_refine_ls_number_reflns 8487
_refine_ls_R_factor_gt 0.0577
_refine_ls_shift/su_max 0.0000
_refine_ls_structure_factor_coef Fsqd
_refine_ls_weighting_details 'w = 1/[0.0005Fo^2^ + 1.0000\s(Fo^2^) + 0.5000]/(4Fo^2^)'
_refine_ls_weighting_scheme calc
_refine_ls_wR_factor_ref 0.1369
_reflns_number_gt 6578
_reflns_number_total 8487
_reflns_threshold_expression F^2^>2.0\s(F^2^)
_cod_data_source_file om060449msi20060523_080229.cif
_cod_data_source_block '__complex_3a'
_cod_original_formula_sum 'C92 H114 Ge2 O5 Ru2 '
_cod_database_code 4074173

loop_
_symmetry_equiv_pos_site_id
_symmetry_equiv_pos_as_xyz
1 +X,+Y,+Z
2 -X,-Y,-Z

loop_
_atom_site_label
_atom_site_type_symbol
_atom_site_fract_x
_atom_site_fract_y
_atom_site_fract_z
_atom_site_U_iso_or_equiv
_atom_site_adp_type
_atom_site_occupancy
_atom_site_symmetry_multiplicity
_atom_site_calc_flag
_atom_site_refinement_flags
Ru(1) Ru -0.00084(4) 0.57688(3) 0.16364(2) 0.02579(10) Uani 1.00 1 d .
Ge(1) Ge 0.10083(4) 0.34034(4) 0.22647(3) 0.01758(11) Uani 1.00 1 d .
O(1) O 0.1327(2) 0.4110(2) 0.13549(18) 0.0218(7) Uani 1.00 1 d .
O(2) O -0.0120(3) 0.4857(2) 0.26519(19) 0.0251(8) Uani 1.00 1 d .
O(3) O 0.5638(10) 0.4767(10) 0.4515(7) 0.069(3) Uani 0.50 1 d P
C(1) C 0.2479(4) 0.2628(3) 0.2994(2) 0.0168(9) Uani 1.00 1 d .
C(2) C 0.3554(4) 0.2922(3) 0.2917(2) 0.0204(10) Uani 1.00 1 d .
C(3) C 0.4586(4) 0.2306(4) 0.3400(3) 0.0285(12) Uani 1.00 1 d .
C(4) C 0.4596(4) 0.1437(4) 0.3970(2) 0.0308(12) Uani 1.00 1 d .
C(5) C 0.3520(4) 0.1186(4) 0.4073(3) 0.0292(12) Uani 1.00 1 d .
C(6) C 0.2471(4) 0.1772(3) 0.3588(2) 0.0196(10) Uani 1.00 1 d .
C(7) C 0.3622(4) 0.3924(3) 0.2388(2) 0.0206(10) Uani 1.00 1 d .
C(8) C 0.3101(4) 0.5122(4) 0.2722(2) 0.0239(11) Uani 1.00 1 d .
C(9) C 0.3342(5) 0.6018(4) 0.2302(3) 0.0322(13) Uani 1.00 1 d .
C(10) C 0.4044(5) 0.5794(4) 0.1551(3) 0.0336(14) Uani 1.00 1 d .
C(11) C 0.4486(4) 0.4620(4) 0.1225(3) 0.0301(13) Uani 1.00 1 d .
C(12) C 0.4313(4) 0.3673(4) 0.1627(2) 0.0244(11) Uani 1.00 1 d .
C(13) C 0.2309(5) 0.5454(4) 0.3521(3) 0.0343(14) Uani 1.00 1 d .
C(14) C 0.4310(7) 0.6787(5) 0.1126(4) 0.056(2) Uani 1.00 1 d .
C(15) C 0.4854(5) 0.2405(4) 0.1240(3) 0.0327(13) Uani 1.00 1 d .
C(16) C 0.1325(4) 0.1498(3) 0.3780(2) 0.0190(10) Uani 1.00 1 d .
C(17) C 0.1318(4) 0.0391(4) 0.3496(2) 0.0263(12) Uani 1.00 1 d .
C(18) C 0.0259(5) 0.0155(4) 0.3710(3) 0.0315(13) Uani 1.00 1 d .
C(19) C -0.0752(5) 0.0951(5) 0.4183(3) 0.0341(14) Uani 1.00 1 d .
C(20) C -0.0695(4) 0.2015(4) 0.4478(2) 0.0293(12) Uani 1.00 1 d .
C(21) C 0.0328(4) 0.2311(4) 0.4280(2) 0.0230(11) Uani 1.00 1 d .
C(22) C 0.2409(5) -0.0542(4) 0.2990(3) 0.0385(14) Uani 1.00 1 d .
C(23) C -0.1907(5) 0.0678(5) 0.4373(4) 0.0491(19) Uani 1.00 1 d .
C(24) C 0.0324(5) 0.3485(4) 0.4608(2) 0.0298(12) Uani 1.00 1 d .
C(25) C 0.0270(4) 0.2274(4) 0.1898(2) 0.0236(11) Uani 1.00 1 d .
C(26) C 0.1012(4) 0.1332(4) 0.1334(3) 0.0280(12) Uani 1.00 1 d .
C(27) C 0.0513(5) 0.0520(4) 0.1043(3) 0.0403(16) Uani 1.00 1 d .
C(28) C -0.0683(6) 0.0657(5) 0.1311(3) 0.0468(18) Uani 1.00 1 d .
C(29) C -0.1409(5) 0.1574(5) 0.1862(3) 0.0425(17) Uani 1.00 1 d .
C(30) C -0.0958(4) 0.2413(4) 0.2159(3) 0.0291(13) Uani 1.00 1 d .
C(31) C 0.2330(4) 0.1205(4) 0.1049(3) 0.0322(13) Uani 1.00 1 d .
C(32) C 0.2987(6) 0.0305(5) 0.0348(3) 0.0505(18) Uani 1.00 1 d .
C(33) C -0.1847(5) 0.3441(5) 0.2723(3) 0.0404(15) Uani 1.00 1 d .
C(34) C -0.2759(5) 0.4504(5) 0.2215(4) 0.0550(19) Uani 1.00 1 d .
C(35) C 0.0326(5) 0.6806(4) 0.0593(3) 0.0363(14) Uani 1.00 1 d .
C(36) C -0.0778(5) 0.6621(4) 0.0466(2) 0.0315(12) Uani 1.00 1 d .
C(37) C -0.1759(5) 0.6958(4) 0.1095(3) 0.0341(13) Uani 1.00 1 d .
C(38) C -0.1699(6) 0.7506(4) 0.1858(3) 0.0430(15) Uani 1.00 1 d .
C(39) C -0.0586(7) 0.7675(4) 0.1991(3) 0.0497(17) Uani 1.00 1 d .
C(40) C 0.0413(6) 0.7316(4) 0.1379(3) 0.0430(16) Uani 1.00 1 d .
C(41) C 0.1429(6) 0.6366(5) -0.0027(4) 0.0527(19) Uani 1.00 1 d .
C(42) C -0.2771(7) 0.7826(5) 0.2499(4) 0.0591(19) Uani 1.00 1 d .
C(43) C -0.2331(10) 0.7665(8) 0.3387(4) 0.106(3) Uani 1.00 1 d .
C(44) C -0.3766(8) 0.9123(6) 0.2353(5) 0.091(2) Uani 1.00 1 d .
C(45) C 0.496(2) 0.591(2) 0.4715(19) 0.148(10) Uani 0.50 1 d P
C(46) C 0.5938(19) 0.5866(15) 0.4486(9) 0.077(5) Uani 0.50 1 d P
C(47) C 0.6017(19) 0.377(2) 0.4966(15) 0.119(8) Uani 0.50 1 d P
C(48) C 0.4971(16) 0.6942(16) 0.4051(10) 0.080(5) Uani 0.50 1 d P
H(1) H 0.5324 0.2502 0.3340 0.034 Uiso 1.00 1 c R
H(2) H 0.5340 0.1014 0.4298 0.036 Uiso 1.00 1 c R
H(3) H 0.3507 0.0589 0.4477 0.033 Uiso 1.00 1 c R
H(4) H 0.3008 0.6838 0.2541 0.039 Uiso 1.00 1 c R
H(5) H 0.4956 0.4448 0.0694 0.037 Uiso 1.00 1 c R
H(6) H 0.1477 0.5461 0.3426 0.042 Uiso 1.00 1 c R
H(7) H 0.2208 0.6261 0.3707 0.042 Uiso 1.00 1 c R
H(8) H 0.2728 0.4858 0.3944 0.042 Uiso 1.00 1 c R
H(9) H 0.3580 0.7285 0.0806 0.073 Uiso 1.00 1 c R
H(10) H 0.4462 0.7297 0.1539 0.073 Uiso 1.00 1 c R
H(11) H 0.5058 0.6422 0.0756 0.073 Uiso 1.00 1 c R
H(12) H 0.5666 0.2256 0.0959 0.039 Uiso 1.00 1 c R
H(13) H 0.4981 0.1801 0.1671 0.039 Uiso 1.00 1 c R
H(14) H 0.4269 0.2342 0.0840 0.039 Uiso 1.00 1 c R
H(15) H 0.0235 -0.0602 0.3515 0.041 Uiso 1.00 1 c R
H(16) H -0.1390 0.2566 0.4835 0.035 Uiso 1.00 1 c R
H(17) H 0.3013 -0.1098 0.3367 0.045 Uiso 1.00 1 c R
H(18) H 0.2093 -0.0999 0.2632 0.045 Uiso 1.00 1 c R
H(19) H 0.2830 -0.0134 0.2651 0.045 Uiso 1.00 1 c R
H(20) H -0.1737 0.0132 0.4843 0.065 Uiso 1.00 1 c R
H(21) H -0.2087 0.0292 0.3893 0.065 Uiso 1.00 1 c R
H(22) H -0.2638 0.1437 0.4509 0.065 Uiso 1.00 1 c R
H(23) H 0.1165 0.3329 0.4804 0.036 Uiso 1.00 1 c R
H(24) H 0.0113 0.4087 0.4170 0.036 Uiso 1.00 1 c R
H(25) H -0.0302 0.3796 0.5065 0.036 Uiso 1.00 1 c R
H(26) H 0.1013 -0.0129 0.0651 0.052 Uiso 1.00 1 c R
H(27) H -0.1031 0.0099 0.1106 0.066 Uiso 1.00 1 c R
H(28) H -0.2244 0.1636 0.2054 0.058 Uiso 1.00 1 c R
H(29) H 0.2262 0.2004 0.0871 0.037 Uiso 1.00 1 c R
H(30) H 0.2876 0.0946 0.1522 0.037 Uiso 1.00 1 c R
H(31) H 0.2337 0.0264 -0.0004 0.058 Uiso 1.00 1 c R
H(32) H 0.3476 -0.0499 0.0573 0.058 Uiso 1.00 1 c R
H(33) H 0.3553 0.0571 0.0023 0.058 Uiso 1.00 1 c R
H(34) H -0.1343 0.3741 0.3054 0.049 Uiso 1.00 1 c R
H(35) H -0.2334 0.3131 0.3088 0.049 Uiso 1.00 1 c R
H(36) H -0.2920 0.4176 0.1702 0.064 Uiso 1.00 1 c R
H(37) H -0.3558 0.4922 0.2530 0.064 Uiso 1.00 1 c R
H(38) H -0.2380 0.5078 0.2087 0.064 Uiso 1.00 1 c R
H(39) H -0.2506 0.6798 0.1001 0.037 Uiso 1.00 1 c R
H(40) H -0.0865 0.6261 -0.0056 0.035 Uiso 1.00 1 c R
H(41) H 0.1195 0.7405 0.1493 0.056 Uiso 1.00 1 c R
H(42) H -0.0500 0.8043 0.2510 0.056 Uiso 1.00 1 c R
H(43) H 0.1456 0.7054 -0.0334 0.065 Uiso 1.00 1 c R
H(44) H 0.2217 0.5962 0.0263 0.065 Uiso 1.00 1 c R
H(45) H 0.1329 0.5790 -0.0411 0.065 Uiso 1.00 1 c R
H(46) H -0.3175 0.7267 0.2414 0.061 Uiso 1.00 1 c R
H(47) H -0.2132 0.6834 0.3567 0.102 Uiso 1.00 1 c R
H(48) H -0.2998 0.8237 0.3751 0.102 Uiso 1.00 1 c R
H(49) H -0.1572 0.7829 0.3407 0.102 Uiso 1.00 1 c R
H(50) H -0.3560 0.9700 0.2673 0.089 Uiso 1.00 1 c R
H(51) H -0.4609 0.9187 0.2526 0.089 Uiso 1.00 1 c R
H(52) H -0.3755 0.9307 0.1766 0.089 Uiso 1.00 1 c R

loop_
_atom_site_aniso_label
_atom_site_aniso_U_11
_atom_site_aniso_U_22
_atom_site_aniso_U_33
_atom_site_aniso_U_12
_atom_site_aniso_U_13
_atom_site_aniso_U_23
Ru(1) 0.0340(2) 0.01496(18) 0.0247(2) -0.00548(16) -0.01087(17) 0.00179(13)
Ge(1) 0.0170(2) 0.0157(2) 0.0194(2) -0.00586(19) -0.00432(18) 0.00180(18)
O(1) 0.0265(17) 0.0206(15) 0.0197(15) -0.0112(13) -0.0009(13) 0.0019(12)
O(2) 0.0264(17) 0.0219(15) 0.0211(15) -0.0037(13) -0.0026(13) 0.0007(12)
O(3) 0.035(5) 0.069(7) 0.096(8) -0.012(5) -0.027(5) 0.017(6)
C(1) 0.017(2) 0.0177(19) 0.0161(19) -0.0073(17) 0.0023(16) -0.0028(16)
C(2) 0.018(2) 0.022(2) 0.019(2) -0.0066(18) 0.0010(17) -0.0014(17)
C(3) 0.019(2) 0.032(2) 0.035(2) -0.011(2) -0.004(2) 0.003(2)
C(4) 0.015(2) 0.043(2) 0.030(2) -0.008(2) -0.0103(19) 0.012(2)
C(5) 0.023(2) 0.031(2) 0.030(2) -0.007(2) -0.005(2) 0.008(2)
C(6) 0.018(2) 0.0165(19) 0.022(2) -0.0047(17) 0.0010(17) -0.0017(16)
C(7) 0.019(2) 0.022(2) 0.024(2) -0.0112(18) -0.0062(17) 0.0042(18)
C(8) 0.021(2) 0.025(2) 0.027(2) -0.0095(19) -0.0054(18) -0.0040(19)
C(9) 0.036(2) 0.020(2) 0.041(2) -0.013(2) -0.010(2) 0.001(2)
C(10) 0.036(2) 0.026(2) 0.044(3) -0.019(2) -0.009(2) 0.009(2)
C(11) 0.033(2) 0.033(2) 0.028(2) -0.018(2) 0.002(2) 0.009(2)
C(12) 0.023(2) 0.024(2) 0.027(2) -0.0092(19) -0.0029(19) 0.0022(19)
C(13) 0.038(3) 0.030(2) 0.037(2) -0.017(2) -0.001(2) -0.006(2)
C(14) 0.081(5) 0.041(3) 0.060(4) -0.037(3) -0.010(3) 0.016(3)
C(15) 0.036(2) 0.030(2) 0.033(2) -0.014(2) 0.008(2) 0.001(2)
C(16) 0.021(2) 0.019(2) 0.018(2) -0.0097(18) -0.0058(17) 0.0074(16)
C(17) 0.032(2) 0.019(2) 0.028(2) -0.010(2) -0.008(2) 0.0073(18)
C(18) 0.035(2) 0.025(2) 0.042(2) -0.020(2) -0.016(2) 0.013(2)
C(19) 0.029(2) 0.043(3) 0.038(2) -0.021(2) -0.012(2) 0.021(2)
C(20) 0.023(2) 0.037(2) 0.027(2) -0.011(2) 0.0015(19) 0.010(2)
C(21) 0.021(2) 0.025(2) 0.021(2) -0.0085(19) -0.0033(18) 0.0045(18)
C(22) 0.050(3) 0.019(2) 0.043(3) -0.010(2) -0.003(2) -0.007(2)
C(23) 0.034(3) 0.066(4) 0.061(4) -0.034(3) -0.009(2) 0.023(3)
C(24) 0.037(2) 0.031(2) 0.021(2) -0.015(2) 0.007(2) -0.0059(19)
C(25) 0.025(2) 0.023(2) 0.023(2) -0.0094(19) -0.0128(18) 0.0073(18)
C(26) 0.032(2) 0.021(2) 0.032(2) -0.012(2) -0.013(2) 0.0077(19)
C(27) 0.060(3) 0.025(2) 0.044(3) -0.025(2) -0.021(2) 0.007(2)
C(28) 0.063(4) 0.048(3) 0.054(3) -0.046(3) -0.027(3) 0.019(3)
C(29) 0.041(3) 0.052(3) 0.052(3) -0.034(3) -0.023(2) 0.025(3)
C(30) 0.026(2) 0.037(2) 0.032(2) -0.019(2) -0.011(2) 0.016(2)
C(31) 0.035(2) 0.023(2) 0.035(2) -0.007(2) -0.011(2) -0.001(2)
C(32) 0.063(4) 0.032(2) 0.049(3) -0.014(2) 0.007(3) -0.010(2)
C(33) 0.025(2) 0.055(3) 0.044(3) -0.018(2) -0.002(2) 0.015(2)
C(34) 0.033(3) 0.059(4) 0.068(4) -0.013(3) -0.013(3) 0.016(3)
C(35) 0.043(3) 0.028(2) 0.036(2) -0.012(2) -0.013(2) 0.016(2)
C(36) 0.047(3) 0.021(2) 0.020(2) -0.007(2) -0.016(2) 0.0096(18)
C(37) 0.035(2) 0.023(2) 0.034(2) -0.001(2) -0.013(2) 0.003(2)
C(38) 0.055(3) 0.018(2) 0.040(3) 0.002(2) -0.010(2) 0.002(2)
C(39) 0.081(4) 0.018(2) 0.040(3) -0.009(2) -0.023(3) -0.000(2)
C(40) 0.059(3) 0.026(2) 0.054(3) -0.026(2) -0.025(3) 0.015(2)
C(41) 0.053(4) 0.048(3) 0.062(4) -0.025(3) -0.016(3) 0.024(3)
C(42) 0.067(4) 0.032(3) 0.054(4) 0.004(3) 0.007(3) -0.005(2)
C(43) 0.130(8) 0.079(5) 0.046(4) 0.018(5) 0.016(5) -0.006(4)
C(44) 0.079(6) 0.050(4) 0.094(6) 0.020(4) 0.025(5) -0.004(4)
C(45) 0.046(11) 0.14(2) 0.20(3) 0.027(13) -0.066(15) -0.11(2)
C(46) 0.082(13) 0.070(10) 0.056(9) -0.005(9) -0.032(9) 0.013(7)
C(47) 0.058(12) 0.15(2) 0.112(17) 0.002(12) -0.018(11) -0.076(16)
C(48) 0.055(10) 0.080(11) 0.072(10) 0.007(8) -0.011(8) -0.000(9)

loop_
_atom_type_symbol
_atom_type_description
_atom_type_scat_dispersion_real
_atom_type_scat_dispersion_imag
_atom_type_scat_source
C C 0.003 0.002
;
International Tables for Crystallography
(1992, Vol. C, Tables 4.2.6.8 and 6.1.1.4)
;
H H 0.000 0.000
;
International Tables for Crystallography
(1992, Vol. C, Table 6.1.1.4)
;
Ge Ge 0.155 1.800
;
International Tables for Crystallography
(1992, Vol. C, Tables 4.2.6.8 and 6.1.1.4)
;
O O 0.011 0.006
;
International Tables for Crystallography
(1992, Vol. C, Tables 4.2.6.8 and 6.1.1.4)
;
Ru Ru -1.259 0.836
;
International Tables for Crystallography
(1992, Vol. C, Tables 4.2.6.8 and 6.1.1.4)
;

loop_
_geom_angle_atom_site_label_1
_geom_angle_atom_site_label_2
_geom_angle_atom_site_label_3
_geom_angle
_geom_angle_site_symmetry_1
_geom_angle_site_symmetry_3
Ge(1) Ru(1) O(1) 39.79(9) . .
Ge(1) Ru(1) O(2) 39.75(7) . .
Ge(1) Ru(1) C(35) 139.40(12) . .
Ge(1) Ru(1) C(36) 136.58(13) . .
Ge(1) Ru(1) C(37) 136.63(17) . .
Ge(1) Ru(1) C(38) 138.45(16) . .
Ge(1) Ru(1) C(39) 142.47(16) . .
Ge(1) Ru(1) C(40) 143.28(16) . .
O(1) Ru(1) O(2) 79.36(11) . .
O(1) Ru(1) C(35) 99.68(15) . .
O(1) Ru(1) C(36) 106.76(13) . .
O(1) Ru(1) C(37) 134.65(16) . .
O(1) Ru(1) C(38) 171.0(2) . .
O(1) Ru(1) C(39) 151.5(2) . .
O(1) Ru(1) C(40) 118.19(19) . .
O(2) Ru(1) C(35) 172.4(2) . .
O(2) Ru(1) C(36) 150.4(2) . .
O(2) Ru(1) C(37) 117.88(18) . .
O(2) Ru(1) C(38) 100.30(17) . .
O(2) Ru(1) C(39) 107.91(18) . .
O(2) Ru(1) C(40) 135.6(2) . .
C(35) Ru(1) C(36) 37.2(2) . .
C(35) Ru(1) C(37) 68.2(2) . .
C(35) Ru(1) C(38) 81.8(2) . .
C(35) Ru(1) C(39) 69.4(2) . .
C(35) Ru(1) C(40) 38.5(2) . .
C(36) Ru(1) C(37) 38.26(19) . .
C(36) Ru(1) C(38) 69.11(18) . .
C(36) Ru(1) C(39) 80.8(2) . .
C(36) Ru(1) C(40) 67.9(2) . .
C(37) Ru(1) C(38) 37.8(2) . .
C(37) Ru(1) C(39) 67.3(2) . .
C(37) Ru(1) C(40) 80.1(2) . .
C(38) Ru(1) C(39) 37.2(2) . .
C(38) Ru(1) C(40) 68.4(2) . .
C(39) Ru(1) C(40) 38.3(2) . .
Ru(1) Ge(1) O(1) 45.39(8) . .
Ru(1) Ge(1) O(2) 45.43(10) . .
Ru(1) Ge(1) C(1) 129.02(14) . .
Ru(1) Ge(1) C(25) 117.43(12) . .
O(1) Ge(1) O(2) 90.59(13) . .
O(1) Ge(1) C(1) 115.01(17) . .
O(1) Ge(1) C(25) 107.34(17) . .
O(2) Ge(1) C(1) 113.08(15) . .
O(2) Ge(1) C(25) 115.29(17) . .
C(1) Ge(1) C(25) 113.44(18) . .
Ru(1) O(1) Ge(1) 94.81(12) . .
Ru(1) O(2) Ge(1) 94.82(13) . .
C(45) O(3) C(45) 98.3(17) . 66602
C(45) O(3) C(46) 48.2(15) . .
C(45) O(3) C(47) 131.2(19) . .
C(45) O(3) C(46) 134.3(14) 66602 .
C(45) O(3) C(47) 40.4(12) 66602 .
C(46) O(3) C(47) 134.8(16) . .
Ge(1) C(1) C(2) 120.6(3) . .
Ge(1) C(1) C(6) 120.3(3) . .
C(2) C(1) C(6) 119.1(3) . .
C(1) C(2) C(3) 118.6(4) . .
C(1) C(2) C(7) 124.6(3) . .
C(3) C(2) C(7) 116.6(4) . .
C(2) C(3) C(4) 122.4(5) . .
C(3) C(4) C(5) 119.1(4) . .
C(4) C(5) C(6) 120.2(4) . .
C(1) C(6) C(5) 120.5(4) . .
C(1) C(6) C(16) 123.1(3) . .
C(5) C(6) C(16) 116.3(4) . .
C(2) C(7) C(8) 118.0(3) . .
C(2) C(7) C(12) 121.5(3) . .
C(8) C(7) C(12) 120.1(4) . .
C(7) C(8) C(9) 118.5(4) . .
C(7) C(8) C(13) 122.4(4) . .
C(9) C(8) C(13) 119.1(4) . .
C(8) C(9) C(10) 122.8(4) . .
C(9) C(10) C(11) 116.9(5) . .
C(9) C(10) C(14) 121.0(4) . .
C(11) C(10) C(14) 122.2(5) . .
C(10) C(11) C(12) 123.2(4) . .
C(7) C(12) C(11) 118.5(4) . .
C(7) C(12) C(15) 121.5(4) . .
C(11) C(12) C(15) 120.1(4) . .
C(6) C(16) C(17) 119.5(3) . .
C(6) C(16) C(21) 119.1(4) . .
C(17) C(16) C(21) 121.2(4) . .
C(16) C(17) C(18) 117.7(3) . .
C(16) C(17) C(22) 122.8(5) . .
C(18) C(17) C(22) 119.5(4) . .
C(17) C(18) C(19) 122.4(5) . .
C(18) C(19) C(20) 118.5(5) . .
C(18) C(19) C(23) 120.6(5) . .
C(20) C(19) C(23) 120.9(4) . .
C(19) C(20) C(21) 121.9(4) . .
C(16) C(21) C(20) 118.2(4) . .
C(16) C(21) C(24) 122.4(4) . .
C(20) C(21) C(24) 119.4(3) . .
Ge(1) C(25) C(26) 117.3(4) . .
Ge(1) C(25) C(30) 122.1(3) . .
C(26) C(25) C(30) 120.6(5) . .
C(25) C(26) C(27) 119.2(5) . .
C(25) C(26) C(31) 120.0(5) . .
C(27) C(26) C(31) 120.8(4) . .
C(26) C(27) C(28) 119.6(4) . .
C(27) C(28) C(29) 121.4(7) . .
C(28) C(29) C(30) 121.0(6) . .
C(25) C(30) C(29) 118.2(4) . .
C(25) C(30) C(33) 124.0(5) . .
C(29) C(30) C(33) 117.7(5) . .
C(26) C(31) C(32) 117.0(5) . .
C(30) C(33) C(34) 111.0(4) . .
Ru(1) C(35) C(36) 70.4(3) . .
Ru(1) C(35) C(40) 68.2(3) . .
Ru(1) C(35) C(41) 126.9(3) . .
C(36) C(35) C(40) 116.9(5) . .
C(36) C(35) C(41) 121.5(5) . .
C(40) C(35) C(41) 121.3(6) . .
Ru(1) C(36) C(35) 72.4(3) . .
Ru(1) C(36) C(37) 69.7(2) . .
C(35) C(36) C(37) 120.0(4) . .
Ru(1) C(37) C(36) 72.0(2) . .
Ru(1) C(37) C(38) 73.5(3) . .
C(36) C(37) C(38) 123.2(6) . .
Ru(1) C(38) C(37) 68.7(2) . .
Ru(1) C(38) C(39) 70.0(2) . .
Ru(1) C(38) C(42) 129.8(4) . .
C(37) C(38) C(39) 116.8(5) . .
C(37) C(38) C(42) 120.2(6) . .
C(39) C(38) C(42) 122.9(5) . .
Ru(1) C(39) C(38) 72.8(3) . .
Ru(1) C(39) C(40) 69.5(3) . .
C(38) C(39) C(40) 120.6(5) . .
Ru(1) C(40) C(35) 73.3(3) . .
Ru(1) C(40) C(39) 72.3(3) . .
C(35) C(40) C(39) 122.3(6) . .
C(38) C(42) C(43) 113.6(6) . .
C(38) C(42) C(44) 109.6(5) . .
C(43) C(42) C(44) 111.7(6) . .
O(3) C(45) O(3) 81.7(16) . 66602
O(3) C(45) C(46) 74.7(16) . .
O(3) C(45) C(47) 123(3) . 66602
O(3) C(45) C(48) 117(2) . .
O(3) C(45) C(46) 138(2) 66602 .
O(3) C(45) C(47) 49.1(18) 66602 66602
O(3) C(45) C(48) 158.0(14) 66602 .
C(46) C(45) C(47) 161(3) . 66602
C(46) C(45) C(48) 62.4(17) . .
C(47) C(45) C(48) 109(2) 66602 .
O(3) C(46) C(45) 57.1(17) . .
O(3) C(46) C(48) 114.2(17) . .
C(45) C(46) C(48) 74.9(18) . .
O(3) C(47) C(45) 90(2) . 66602
C(45) C(48) C(46) 42.7(12) . .
C(2) C(3) H(1) 118.3 . .
C(4) C(3) H(1) 119.3 . .
C(3) C(4) H(2) 120.4 . .
C(5) C(4) H(2) 120.5 . .
C(4) C(5) H(3) 120.1 . .
C(6) C(5) H(3) 119.7 . .
C(8) C(9) H(4) 118.6 . .
C(10) C(9) H(4) 118.6 . .
C(10) C(11) H(5) 118.4 . .
C(12) C(11) H(5) 118.4 . .
C(8) C(13) H(6) 109.2 . .
C(8) C(13) H(7) 109.4 . .
C(8) C(13) H(8) 109.9 . .
H(6) C(13) H(7) 109.5 . .
H(6) C(13) H(8) 109.5 . .
H(7) C(13) H(8) 109.5 . .
C(10) C(14) H(9) 109.3 . .
C(10) C(14) H(10) 109.7 . .
C(10) C(14) H(11) 109.4 . .
H(9) C(14) H(10) 109.5 . .
H(9) C(14) H(11) 109.5 . .
H(10) C(14) H(11) 109.5 . .
C(12) C(15) H(12) 109.0 . .
C(12) C(15) H(13) 109.6 . .
C(12) C(15) H(14) 109.8 . .
H(12) C(15) H(13) 109.5 . .
H(12) C(15) H(14) 109.5 . .
H(13) C(15) H(14) 109.5 . .
C(17) C(18) H(15) 118.8 . .
C(19) C(18) H(15) 118.8 . .
C(19) C(20) H(16) 119.0 . .
C(21) C(20) H(16) 119.1 . .
C(17) C(22) H(17) 108.6 . .
C(17) C(22) H(18) 109.9 . .
C(17) C(22) H(19) 109.9 . .
H(17) C(22) H(18) 109.5 . .
H(17) C(22) H(19) 109.5 . .
H(18) C(22) H(19) 109.5 . .
C(19) C(23) H(20) 109.1 . .
C(19) C(23) H(21) 110.0 . .
C(19) C(23) H(22) 109.3 . .
H(20) C(23) H(21) 109.5 . .
H(20) C(23) H(22) 109.5 . .
H(21) C(23) H(22) 109.5 . .
C(21) C(24) H(23) 109.0 . .
C(21) C(24) H(24) 109.8 . .
C(21) C(24) H(25) 109.6 . .
H(23) C(24) H(24) 109.5 . .
H(23) C(24) H(25) 109.5 . .
H(24) C(24) H(25) 109.5 . .
C(26) C(27) H(26) 120.0 . .
C(28) C(27) H(26) 120.5 . .
C(27) C(28) H(27) 119.6 . .
C(29) C(28) H(27) 119.0 . .
C(28) C(29) H(28) 119.7 . .
C(30) C(29) H(28) 119.3 . .
C(26) C(31) H(29) 107.9 . .
C(26) C(31) H(30) 107.7 . .
C(32) C(31) H(29) 107.6 . .
C(32) C(31) H(30) 107.0 . .
H(29) C(31) H(30) 109.5 . .
C(31) C(32) H(31) 108.2 . .
C(31) C(32) H(32) 109.8 . .
C(31) C(32) H(33) 110.3 . .
H(31) C(32) H(32) 109.5 . .
H(31) C(32) H(33) 109.5 . .
H(32) C(32) H(33) 109.5 . .
C(30) C(33) H(34) 109.0 . .
C(30) C(33) H(35) 109.2 . .
C(34) C(33) H(34) 108.5 . .
C(34) C(33) H(35) 109.6 . .
H(34) C(33) H(35) 109.5 . .
C(33) C(34) H(36) 108.6 . .
C(33) C(34) H(37) 109.7 . .
C(33) C(34) H(38) 110.1 . .
H(36) C(34) H(37) 109.5 . .
H(36) C(34) H(38) 109.5 . .
H(37) C(34) H(38) 109.5 . .
Ru(1) C(36) H(40) 130.6 . .
C(35) C(36) H(40) 119.4 . .
C(37) C(36) H(40) 120.6 . .
Ru(1) C(37) H(39) 127.9 . .
C(36) C(37) H(39) 118.7 . .
C(38) C(37) H(39) 118.1 . .
Ru(1) C(39) H(42) 130.7 . .
C(38) C(39) H(42) 119.7 . .
C(40) C(39) H(42) 119.7 . .
Ru(1) C(40) H(41) 127.1 . .
C(35) C(40) H(41) 118.3 . .
C(39) C(40) H(41) 119.4 . .
C(35) C(41) H(43) 109.9 . .
C(35) C(41) H(44) 109.3 . .
C(35) C(41) H(45) 109.3 . .
H(43) C(41) H(44) 109.5 . .
H(43) C(41) H(45) 109.5 . .
H(44) C(41) H(45) 109.5 . .
C(38) C(42) H(46) 107.0 . .
C(43) C(42) H(46) 107.0 . .
C(44) C(42) H(46) 107.6 . .
C(42) C(43) H(47) 110.3 . .
C(42) C(43) H(48) 109.6 . .
C(42) C(43) H(49) 108.5 . .
H(47) C(43) H(48) 109.5 . .
H(47) C(43) H(49) 109.5 . .
H(48) C(43) H(49) 109.5 . .
C(42) C(44) H(50) 109.2 . .
C(42) C(44) H(51) 110.0 . .
C(42) C(44) H(52) 109.2 . .
H(50) C(44) H(51) 109.5 . .
H(50) C(44) H(52) 109.5 . .
H(51) C(44) H(52) 109.5 . .

loop_
_geom_bond_atom_site_label_1
_geom_bond_atom_site_label_2
_geom_bond_distance
_geom_bond_site_symmetry_2
Ru(1) Ge(1) 2.785(2) .
Ru(1) O(1) 1.990(2) .
Ru(1) O(2) 1.991(3) .
Ru(1) C(35) 2.200(5) .
Ru(1) C(36) 2.175(4) .
Ru(1) C(37) 2.144(4) .
Ru(1) C(38) 2.206(4) .
Ru(1) C(39) 2.170(5) .
Ru(1) C(40) 2.133(6) .
Ge(1) O(1) 1.789(3) .
Ge(1) O(2) 1.787(2) .
Ge(1) C(1) 1.984(4) .
Ge(1) C(25) 1.967(5) .
O(3) C(45) 1.30(2) .
O(3) C(45) 1.75(3) 66602
O(3) C(46) 1.49(2) .
O(3) C(47) 1.32(2) .
C(1) C(2) 1.417(7) .
C(1) C(6) 1.401(6) .
C(2) C(3) 1.378(6) .
C(2) C(7) 1.495(6) .
C(3) C(4) 1.380(7) .
C(4) C(5) 1.390(8) .
C(5) C(6) 1.386(6) .
C(6) C(16) 1.503(7) .
C(7) C(8) 1.407(6) .
C(7) C(12) 1.399(6) .
C(8) C(9) 1.381(8) .
C(8) C(13) 1.503(6) .
C(9) C(10) 1.392(7) .
C(10) C(11) 1.380(7) .
C(10) C(14) 1.501(10) .
C(11) C(12) 1.383(8) .
C(12) C(15) 1.510(6) .
C(16) C(17) 1.405(7) .
C(16) C(21) 1.390(5) .
C(17) C(18) 1.389(8) .
C(17) C(22) 1.506(6) .
C(18) C(19) 1.367(6) .
C(19) C(20) 1.386(8) .
C(19) C(23) 1.512(9) .
C(20) C(21) 1.386(8) .
C(21) C(24) 1.500(7) .
C(25) C(26) 1.408(6) .
C(25) C(30) 1.400(7) .
C(26) C(27) 1.403(9) .
C(26) C(31) 1.513(8) .
C(27) C(28) 1.368(10) .
C(28) C(29) 1.375(7) .
C(29) C(30) 1.395(9) .
C(30) C(33) 1.513(6) .
C(31) C(32) 1.510(7) .
C(33) C(34) 1.531(7) .
C(35) C(36) 1.395(9) .
C(35) C(40) 1.429(8) .
C(35) C(41) 1.498(8) .
C(36) C(37) 1.416(7) .
C(37) C(38) 1.409(8) .
C(38) C(39) 1.397(11) .
C(38) C(42) 1.501(9) .
C(39) C(40) 1.411(9) .
C(42) C(43) 1.516(10) .
C(42) C(44) 1.528(8) .
C(45) C(46) 1.15(3) .
C(45) C(47) 1.13(3) 66602
C(3) H(1) 0.970 .
C(4) H(2) 0.970 .
C(5) H(3) 0.970 .
C(9) H(4) 0.970 .
C(11) H(5) 0.970 .
C(13) H(6) 0.970 .
C(13) H(7) 0.970 .
C(13) H(8) 0.970 .
C(14) H(9) 0.970 .
C(14) H(10) 0.970 .
C(14) H(11) 0.970 .
C(15) H(12) 0.970 .
C(15) H(13) 0.970 .
C(15) H(14) 0.970 .
C(18) H(15) 0.970 .
C(20) H(16) 0.970 .
C(22) H(17) 0.970 .
C(22) H(18) 0.970 .
C(22) H(19) 0.970 .
C(23) H(20) 0.970 .
C(23) H(21) 0.970 .
C(23) H(22) 0.970 .
C(24) H(23) 0.970 .
C(24) H(24) 0.970 .
C(24) H(25) 0.970 .
C(27) H(26) 0.970 .
C(28) H(27) 0.970 .
C(29) H(28) 0.970 .
C(31) H(29) 0.970 .
C(31) H(30) 0.970 .
C(32) H(31) 0.970 .
C(32) H(32) 0.970 .
C(32) H(33) 0.970 .
C(33) H(34) 0.970 .
C(33) H(35) 0.970 .
C(34) H(36) 0.970 .
C(34) H(37) 0.970 .
C(34) H(38) 0.970 .
C(36) H(40) 0.970 .
C(37) H(39) 0.970 .
C(39) H(42) 0.970 .
C(40) H(41) 0.970 .
C(41) H(43) 0.970 .
C(41) H(44) 0.970 .
C(41) H(45) 0.970 .
C(42) H(46) 0.970 .
C(43) H(47) 0.970 .
C(43) H(48) 0.970 .
C(43) H(49) 0.970 .
C(44) H(50) 0.970 .
C(44) H(51) 0.970 .
C(44) H(52) 0.970 .

loop_
_geom_contact_atom_site_label_1
_geom_contact_atom_site_label_2
_geom_contact_distance
_geom_contact_site_symmetry_2
O(1) C(36) 3.213(5) 56502
O(3) C(48) 2.51(2) .
O(3) C(48) 3.32(2) 66602
C(10) C(34) 3.553(8) 65501
C(11) C(34) 3.543(9) 65501
C(13) C(47) 3.51(2) 66602
C(18) C(23) 3.596(8) 55602
C(19) C(19) 3.484(7) 55602
C(20) C(47) 3.55(2) 45501
C(23) C(18) 3.596(8) 55602
C(23) C(47) 3.59(2) 45501
C(31) C(36) 3.514(6) 56502
C(34) C(10) 3.553(8) 45501
C(34) C(11) 3.543(9) 45501
C(36) O(1) 3.213(5) 56502
C(36) C(31) 3.514(6) 56502
C(45) C(48) 1.64(3) .
C(46) C(48) 1.50(2) .
C(47) C(13) 3.51(2) 66602
C(47) C(20) 3.55(2) 65501
C(47) C(23) 3.59(2) 65501
C(47) C(48) 2.27(3) 66602
C(48) O(3) 2.51(2) .
C(48) O(3) 3.32(2) 66602
C(48) C(45) 1.64(3) .
C(48) C(46) 1.50(2) .
C(48) C(47) 2.27(3) 66602
Ru(1) H(40) 3.350 56502
Ru(1) H(45) 3.493 56502
Ge(1) H(40) 3.575 56502
O(1) H(40) 2.262 56502
O(1) H(45) 3.413 56502
O(3) H(1) 3.452 .
O(3) H(8) 3.456 .
O(3) H(8) 3.299 66602
O(3) H(16) 3.406 65501
O(3) H(35) 3.230 65501
O(3) H(37) 3.316 65501
C(3) H(22) 3.478 65501
C(3) H(50) 3.166 64501
C(4) H(3) 3.588 65602
C(4) H(21) 3.479 65501
C(4) H(22) 3.322 65501
C(4) H(50) 3.042 64501
C(4) H(51) 3.366 64501
C(5) H(2) 3.590 65602
C(5) H(20) 3.479 55602
C(5) H(48) 3.549 56602
C(5) H(51) 3.459 64501
C(9) H(18) 3.292 56501
C(9) H(37) 3.286 65501
C(10) H(36) 3.239 65501
C(10) H(37) 3.016 65501
C(11) H(5) 3.406 66502
C(11) H(11) 3.367 66502
C(11) H(36) 2.933 65501
C(11) H(37) 3.253 65501
C(12) H(36) 3.475 65501
C(13) H(16) 3.390 56602
C(13) H(25) 3.038 56602
C(14) H(5) 3.206 66502
C(14) H(12) 3.542 66502
C(14) H(32) 3.122 56501
C(14) H(36) 3.576 65501
C(14) H(37) 3.458 65501
C(15) H(11) 3.514 66502
C(15) H(28) 3.385 65501
C(15) H(52) 3.497 64501
C(16) H(20) 2.868 55602
C(17) H(20) 2.754 55602
C(18) H(20) 2.864 55602
C(18) H(42) 3.579 54501
C(19) H(20) 3.093 55602
C(20) H(7) 3.540 56602
C(20) H(15) 3.593 55602
C(20) H(20) 3.148 55602
C(21) H(20) 3.069 55602
C(22) H(4) 3.005 54501
C(22) H(10) 3.512 54501
C(22) H(20) 3.533 55602
C(22) H(51) 3.362 64501
C(23) H(1) 3.507 45501
C(23) H(2) 3.026 45501
C(23) H(3) 3.335 55602
C(24) H(23) 3.593 56602
C(24) H(24) 3.364 56602
C(24) H(25) 3.287 56602
C(24) H(47) 3.583 56602
C(25) H(43) 3.152 56502
C(25) H(45) 3.354 56502
C(26) H(40) 3.484 56502
C(26) H(43) 3.189 56502
C(27) H(26) 3.423 55502
C(27) H(27) 3.513 55502
C(27) H(41) 3.559 54501
C(27) H(43) 3.102 56502
C(28) H(26) 3.283 55502
C(28) H(31) 3.352 55502
C(28) H(43) 2.973 56502
C(29) H(12) 3.485 45501
C(29) H(43) 2.941 56502
C(30) H(43) 3.024 56502
C(30) H(45) 3.465 56502
C(31) H(40) 3.249 56502
C(32) H(9) 3.474 54501
C(32) H(12) 3.481 65502
C(32) H(27) 3.466 55502
C(32) H(52) 3.559 56502
C(34) H(11) 3.568 45501
C(34) H(43) 3.505 56502
C(34) H(45) 3.230 56502
C(35) H(40) 3.566 56502
C(36) H(29) 2.859 56502
C(36) H(31) 3.502 56502
C(36) H(40) 3.238 56502
C(36) H(45) 3.198 56502
C(37) H(29) 3.374 56502
C(37) H(31) 3.579 56502
C(37) H(33) 3.385 56502
C(37) H(45) 3.303 56502
C(39) H(15) 3.594 56501
C(39) H(27) 3.085 56501
C(40) H(26) 3.582 56501
C(40) H(27) 3.090 56501
C(41) H(36) 3.062 56502
C(41) H(40) 3.461 56502
C(43) H(21) 3.373 56501
C(43) H(23) 3.258 56602
C(44) H(13) 3.140 46501
C(45) H(7) 3.473 .
C(45) H(8) 3.543 .
C(45) H(8) 3.307 66602
C(45) H(22) 3.410 56602
C(46) H(8) 2.940 66602
C(46) H(37) 3.294 65501
C(46) H(47) 3.210 65501
C(47) H(1) 3.301 .
C(47) H(7) 2.994 66602
C(47) H(8) 3.162 66602
C(47) H(16) 2.725 65501
C(47) H(22) 2.663 65501
C(47) H(35) 3.422 65501
C(48) H(2) 3.521 66602
C(48) H(4) 3.407 .
C(48) H(17) 2.758 56501
C(48) H(22) 3.411 56602
C(48) H(37) 3.326 65501
C(48) H(46) 3.448 65501
C(48) H(47) 3.340 65501
C(48) H(48) 3.309 65501
H(1) O(3) 3.452 .
H(1) C(23) 3.507 65501
H(1) C(47) 3.301 .
H(1) H(21) 3.218 65501
H(1) H(22) 2.913 65501
H(1) H(28) 3.222 65501
H(1) H(35) 3.089 65501
H(1) H(50) 3.230 64501
H(2) C(5) 3.590 65602
H(2) C(23) 3.026 65501
H(2) C(48) 3.521 66602
H(2) H(3) 2.718 65602
H(2) H(20) 3.233 65501
H(2) H(21) 2.772 65501
H(2) H(22) 2.603 65501
H(2) H(48) 3.187 64501
H(2) H(50) 3.010 64501
H(2) H(51) 3.579 64501
H(3) C(4) 3.588 65602
H(3) C(23) 3.335 55602
H(3) H(2) 2.718 65602
H(3) H(20) 2.710 55602
H(3) H(21) 3.424 55602
H(3) H(22) 3.372 55602
H(3) H(48) 3.107 56602
H(4) C(22) 3.005 56501
H(4) C(48) 3.407 .
H(4) H(17) 2.808 56501
H(4) H(18) 2.363 56501
H(4) H(19) 3.548 56501
H(5) C(11) 3.406 66502
H(5) C(14) 3.206 66502
H(5) H(5) 2.610 66502
H(5) H(9) 3.135 66502
H(5) H(11) 2.558 66502
H(5) H(36) 2.882 65501
H(5) H(44) 3.391 66502
H(6) H(25) 2.700 56602
H(7) C(20) 3.540 56602
H(7) C(45) 3.473 .
H(7) C(47) 2.994 66602
H(7) H(15) 3.521 56501
H(7) H(16) 2.670 56602
H(7) H(25) 2.916 56602
H(8) O(3) 3.456 .
H(8) O(3) 3.299 66602
H(8) C(45) 3.543 .
H(8) C(45) 3.307 66602
H(8) C(46) 2.940 66602
H(8) C(47) 3.162 66602
H(8) H(16) 3.413 56602
H(8) H(25) 2.986 56602
H(9) C(32) 3.474 56501
H(9) H(5) 3.135 66502
H(9) H(12) 3.052 66502
H(9) H(18) 3.542 56501
H(9) H(26) 3.302 56501
H(9) H(31) 3.518 56501
H(9) H(32) 2.631 56501
H(10) C(22) 3.512 56501
H(10) H(17) 3.486 56501
H(10) H(18) 3.128 56501
H(10) H(19) 3.351 56501
H(10) H(32) 2.882 56501
H(10) H(37) 3.275 65501
H(10) H(39) 3.364 65501
H(10) H(46) 3.087 65501
H(10) H(51) 3.299 65501
H(11) C(11) 3.367 66502
H(11) C(15) 3.514 66502
H(11) C(34) 3.568 65501
H(11) H(5) 2.558 66502
H(11) H(12) 3.140 66502
H(11) H(14) 3.186 66502
H(11) H(32) 3.392 56501
H(11) H(36) 3.169 65501
H(11) H(37) 3.441 65501
H(11) H(38) 3.517 65501
H(11) H(39) 3.048 65501
H(12) C(14) 3.542 66502
H(12) C(29) 3.485 65501
H(12) C(32) 3.481 65502
H(12) H(9) 3.052 66502
H(12) H(11) 3.140 66502
H(12) H(28) 2.871 65501
H(12) H(31) 3.288 65502
H(12) H(32) 3.101 65502
H(12) H(33) 3.489 65502
H(12) H(36) 3.542 65501
H(12) H(52) 3.562 64501
H(13) C(44) 3.140 64501
H(13) H(28) 3.193 65501
H(13) H(50) 2.905 64501
H(13) H(51) 3.274 64501
H(13) H(52) 2.739 64501
H(14) H(11) 3.186 66502
H(14) H(32) 3.416 65502
H(14) H(39) 3.552 56502
H(15) C(20) 3.593 55602
H(15) C(39) 3.594 54501
H(15) H(7) 3.521 54501
H(15) H(16) 3.461 55602
H(15) H(20) 3.372 55602
H(15) H(42) 2.680 54501
H(15) H(49) 3.329 54501
H(16) O(3) 3.406 45501
H(16) C(13) 3.390 56602
H(16) C(47) 2.725 45501
H(16) H(7) 2.670 56602
H(16) H(8) 3.413 56602
H(16) H(15) 3.461 55602
H(17) C(48) 2.758 54501
H(17) H(4) 2.808 54501
H(17) H(10) 3.486 54501
H(17) H(20) 3.178 55602
H(17) H(22) 3.471 55602
H(17) H(51) 3.147 64501
H(18) C(9) 3.292 54501
H(18) H(4) 2.363 54501
H(18) H(9) 3.542 54501
H(18) H(10) 3.128 54501
H(18) H(41) 3.135 54501
H(19) H(4) 3.548 54501
H(19) H(10) 3.351 54501
H(19) H(51) 2.712 64501
H(20) C(5) 3.479 55602
H(20) C(16) 2.868 55602
H(20) C(17) 2.754 55602
H(20) C(18) 2.864 55602
H(20) C(19) 3.093 55602
H(20) C(20) 3.148 55602
H(20) C(21) 3.069 55602
H(20) C(22) 3.533 55602
H(20) H(2) 3.233 45501
H(20) H(3) 2.710 55602
H(20) H(15) 3.372 55602
H(20) H(17) 3.178 55602
H(20) H(49) 3.540 54501
H(21) C(4) 3.479 45501
H(21) C(43) 3.373 54501
H(21) H(1) 3.218 45501
H(21) H(2) 2.772 45501
H(21) H(3) 3.424 55602
H(21) H(42) 3.352 54501
H(21) H(48) 3.053 54501
H(21) H(49) 2.863 54501
H(21) H(50) 2.904 54501
H(22) C(3) 3.478 45501
H(22) C(4) 3.322 45501
H(22) C(45) 3.410 56602
H(22) C(47) 2.663 45501
H(22) C(48) 3.411 56602
H(22) H(1) 2.913 45501
H(22) H(2) 2.603 45501
H(22) H(3) 3.372 55602
H(22) H(17) 3.471 55602
H(23) C(24) 3.593 56602
H(23) C(43) 3.258 56602
H(23) H(24) 3.251 56602
H(23) H(25) 3.172 56602
H(23) H(47) 2.855 56602
H(23) H(48) 3.228 56602
H(23) H(49) 3.153 56602
H(24) C(24) 3.364 56602
H(24) H(23) 3.251 56602
H(24) H(24) 3.389 56602
H(24) H(25) 2.909 56602
H(25) C(13) 3.038 56602
H(25) C(24) 3.287 56602
H(25) H(6) 2.700 56602
H(25) H(7) 2.916 56602
H(25) H(8) 2.986 56602
H(25) H(23) 3.172 56602
H(25) H(24) 2.909 56602
H(25) H(25) 3.234 56602
H(25) H(47) 3.452 56602
H(25) H(49) 3.370 56602
H(26) C(27) 3.423 55502
H(26) C(28) 3.283 55502
H(26) C(40) 3.582 54501
H(26) H(9) 3.302 54501
H(26) H(26) 3.105 55502
H(26) H(27) 2.825 55502
H(26) H(41) 3.174 54501
H(26) H(43) 3.562 54501
H(27) C(27) 3.513 55502
H(27) C(32) 3.466 55502
H(27) C(39) 3.085 54501
H(27) C(40) 3.090 54501
H(27) H(26) 2.825 55502
H(27) H(31) 2.510 55502
H(27) H(41) 3.266 54501
H(27) H(42) 3.218 54501
H(27) H(43) 3.469 56502
H(28) C(15) 3.385 45501
H(28) H(1) 3.222 45501
H(28) H(12) 2.871 45501
H(28) H(13) 3.193 45501
H(28) H(43) 3.448 56502
H(28) H(50) 3.375 54501
H(29) C(36) 2.859 56502
H(29) C(37) 3.374 56502
H(29) H(39) 3.383 56502
H(29) H(40) 2.451 56502
H(30) H(51) 3.273 64501
H(30) H(52) 3.586 64501
H(31) C(28) 3.352 55502
H(31) C(36) 3.502 56502
H(31) C(37) 3.579 56502
H(31) H(9) 3.518 54501
H(31) H(12) 3.288 65502
H(31) H(27) 2.510 55502
H(31) H(52) 3.360 56502
H(32) C(14) 3.122 54501
H(32) H(9) 2.631 54501
H(32) H(10) 2.882 54501
H(32) H(11) 3.392 54501
H(32) H(12) 3.101 65502
H(32) H(14) 3.416 65502
H(32) H(33) 3.479 65502
H(33) C(37) 3.385 56502
H(33) H(12) 3.489 65502
H(33) H(32) 3.479 65502
H(33) H(33) 3.031 65502
H(33) H(39) 3.329 56502
H(33) H(52) 2.886 56502
H(35) O(3) 3.230 45501
H(35) C(47) 3.422 45501
H(35) H(1) 3.089 45501
H(36) C(10) 3.239 45501
H(36) C(11) 2.933 45501
H(36) C(12) 3.475 45501
H(36) C(14) 3.576 45501
H(36) C(41) 3.062 56502
H(36) H(5) 2.882 45501
H(36) H(11) 3.169 45501
H(36) H(12) 3.542 45501
H(36) H(43) 2.749 56502
H(36) H(44) 3.221 56502
H(36) H(45) 2.728 56502
H(37) O(3) 3.316 45501
H(37) C(9) 3.286 45501
H(37) C(10) 3.016 45501
H(37) C(11) 3.253 45501
H(37) C(14) 3.458 45501
H(37) C(46) 3.294 45501
H(37) C(48) 3.326 45501
H(37) H(10) 3.275 45501
H(37) H(11) 3.441 45501
H(38) H(11) 3.517 45501
H(38) H(45) 2.925 56502
H(39) H(10) 3.364 45501
H(39) H(11) 3.048 45501
H(39) H(14) 3.552 56502
H(39) H(29) 3.383 56502
H(39) H(33) 3.329 56502
H(39) H(45) 2.967 56502
H(40) Ru(1) 3.350 56502
H(40) Ge(1) 3.575 56502
H(40) O(1) 2.262 56502
H(40) C(26) 3.484 56502
H(40) C(31) 3.249 56502
H(40) C(35) 3.566 56502
H(40) C(36) 3.238 56502
H(40) C(41) 3.461 56502
H(40) H(29) 2.451 56502
H(40) H(40) 2.864 56502
H(40) H(45) 2.812 56502
H(41) C(27) 3.559 56501
H(41) H(18) 3.135 56501
H(41) H(26) 3.174 56501
H(41) H(27) 3.266 56501
H(42) C(18) 3.579 56501
H(42) H(15) 2.680 56501
H(42) H(21) 3.352 56501
H(42) H(27) 3.218 56501
H(43) C(25) 3.152 56502
H(43) C(26) 3.189 56502
H(43) C(27) 3.102 56502
H(43) C(28) 2.973 56502
H(43) C(29) 2.941 56502
H(43) C(30) 3.024 56502
H(43) C(34) 3.505 56502
H(43) H(26) 3.562 56501
H(43) H(27) 3.469 56502
H(43) H(28) 3.448 56502
H(43) H(36) 2.749 56502
H(44) H(5) 3.391 66502
H(44) H(36) 3.221 56502
H(45) Ru(1) 3.493 56502
H(45) O(1) 3.413 56502
H(45) C(25) 3.354 56502
H(45) C(30) 3.465 56502
H(45) C(34) 3.230 56502
H(45) C(36) 3.198 56502
H(45) C(37) 3.303 56502
H(45) H(36) 2.728 56502
H(45) H(38) 2.925 56502
H(45) H(39) 2.967 56502
H(45) H(40) 2.812 56502
H(46) C(48) 3.448 45501
H(46) H(10) 3.087 45501
H(47) C(24) 3.583 56602
H(47) C(46) 3.210 45501
H(47) C(48) 3.340 45501
H(47) H(23) 2.855 56602
H(47) H(25) 3.452 56602
H(48) C(5) 3.549 56602
H(48) C(48) 3.309 45501
H(48) H(2) 3.187 46501
H(48) H(3) 3.107 56602
H(48) H(21) 3.053 56501
H(48) H(23) 3.228 56602
H(49) H(15) 3.329 56501
H(49) H(20) 3.540 56501
H(49) H(21) 2.863 56501
H(49) H(23) 3.153 56602
H(49) H(25) 3.370 56602
H(50) C(3) 3.166 46501
H(50) C(4) 3.042 46501
H(50) H(1) 3.230 46501
H(50) H(2) 3.010 46501
H(50) H(13) 2.905 46501
H(50) H(21) 2.904 56501
H(50) H(28) 3.375 56501
H(51) C(4) 3.366 46501
H(51) C(5) 3.459 46501
H(51) C(22) 3.362 46501
H(51) H(2) 3.579 46501
H(51) H(10) 3.299 45501
H(51) H(13) 3.274 46501
H(51) H(17) 3.147 46501
H(51) H(19) 2.712 46501
H(51) H(30) 3.273 46501
H(52) C(15) 3.497 46501
H(52) C(32) 3.559 56502
H(52) H(12) 3.562 46501
H(52) H(13) 2.739 46501
H(52) H(30) 3.586 46501
H(52) H(31) 3.360 56502
H(52) H(33) 2.886 56502

loop_
_geom_torsion_atom_site_label_1
_geom_torsion_atom_site_label_2
_geom_torsion_atom_site_label_3
_geom_torsion_atom_site_label_4
_geom_torsion
_geom_torsion_site_symmetry_1
_geom_torsion_site_symmetry_3
_geom_torsion_site_symmetry_4
O(1) Ru(1) Ge(1) O(2) 172.8(2) . . .
O(1) Ru(1) Ge(1) C(1) 88.0(2) . . .
O(1) Ru(1) Ge(1) C(25) -87.7(2) . . .
O(2) Ru(1) Ge(1) O(1) -172.8(2) . . .
O(2) Ru(1) Ge(1) C(1) -84.8(2) . . .
O(2) Ru(1) Ge(1) C(25) 99.5(2) . . .
Ge(1) Ru(1) C(35) C(36) 108.0(2) . . .
Ge(1) Ru(1) C(35) C(40) -120.8(3) . . .
Ge(1) Ru(1) C(35) C(41) -7.3(7) . . .
C(35) Ru(1) Ge(1) O(1) -4.6(3) . . .
C(35) Ru(1) Ge(1) O(2) 168.3(3) . . .
C(35) Ru(1) Ge(1) C(1) 83.4(3) . . .
C(35) Ru(1) Ge(1) C(25) -92.3(3) . . .
Ge(1) Ru(1) C(36) C(35) -115.8(2) . . .
Ge(1) Ru(1) C(36) C(37) 111.6(3) . . .
C(36) Ru(1) Ge(1) O(1) 52.2(2) . . .
C(36) Ru(1) Ge(1) O(2) -135.0(2) . . .
C(36) Ru(1) Ge(1) C(1) 140.2(2) . . .
C(36) Ru(1) Ge(1) C(25) -35.5(2) . . .
Ge(1) Ru(1) C(37) C(36) -111.5(3) . . .
Ge(1) Ru(1) C(37) C(38) 114.4(3) . . .
C(37) Ru(1) Ge(1) O(1) 109.2(2) . . .
C(37) Ru(1) Ge(1) O(2) -78.0(2) . . .
C(37) Ru(1) Ge(1) C(1) -162.8(2) . . .
C(37) Ru(1) Ge(1) C(25) 21.5(2) . . .
Ge(1) Ru(1) C(38) C(37) -109.5(3) . . .
Ge(1) Ru(1) C(38) C(39) 119.4(3) . . .
Ge(1) Ru(1) C(38) C(42) 2.8(8) . . .
C(38) Ru(1) Ge(1) O(1) 166.4(3) . . .
C(38) Ru(1) Ge(1) O(2) -20.8(3) . . .
C(38) Ru(1) Ge(1) C(1) -105.6(3) . . .
C(38) Ru(1) Ge(1) C(25) 78.7(3) . . .
Ge(1) Ru(1) C(39) C(38) -108.5(3) . . .
Ge(1) Ru(1) C(39) C(40) 118.3(3) . . .
C(39) Ru(1) Ge(1) O(1) -133.7(3) . . .
C(39) Ru(1) Ge(1) O(2) 39.1(3) . . .
C(39) Ru(1) Ge(1) C(1) -45.7(3) . . .
C(39) Ru(1) Ge(1) C(25) 138.6(3) . . .
Ge(1) Ru(1) C(40) C(35) 110.7(3) . . .
Ge(1) Ru(1) C(40) C(39) -116.2(3) . . .
C(40) Ru(1) Ge(1) O(1) -68.0(3) . . .
C(40) Ru(1) Ge(1) O(2) 104.9(3) . . .
C(40) Ru(1) Ge(1) C(1) 20.0(3) . . .
C(40) Ru(1) Ge(1) C(25) -155.7(3) . . .
O(1) Ru(1) O(2) Ge(1) -4.66(15) . . .
O(2) Ru(1) O(1) Ge(1) 4.65(15) . . .
O(1) Ru(1) C(35) C(36) 105.0(2) . . .
O(1) Ru(1) C(35) C(40) -123.7(3) . . .
O(1) Ru(1) C(35) C(41) -10.2(6) . . .
C(35) Ru(1) O(1) Ge(1) 177.0(2) . . .
O(1) Ru(1) C(36) C(35) -83.9(2) . . .
O(1) Ru(1) C(36) C(37) 143.5(3) . . .
C(36) Ru(1) O(1) Ge(1) -145.5(2) . . .
O(1) Ru(1) C(37) C(36) -53.3(4) . . .
O(1) Ru(1) C(37) C(38) 172.6(3) . . .
C(37) Ru(1) O(1) Ge(1) -114.2(2) . . .
O(1) Ru(1) C(39) C(38) 175.7(3) . . .
O(1) Ru(1) C(39) C(40) 42.5(5) . . .
C(39) Ru(1) O(1) Ge(1) 112.7(3) . . .
O(1) Ru(1) C(40) C(35) 68.4(3) . . .
O(1) Ru(1) C(40) C(39) -158.5(3) . . .
C(40) Ru(1) O(1) Ge(1) 141.0(2) . . .
O(2) Ru(1) C(36) C(35) 178.1(2) . . .
O(2) Ru(1) C(36) C(37) 45.5(4) . . .
C(36) Ru(1) O(2) Ge(1) 100.6(2) . . .
O(2) Ru(1) C(37) C(36) -156.5(3) . . .
O(2) Ru(1) C(37) C(38) 69.4(4) . . .
C(37) Ru(1) O(2) Ge(1) 130.54(19) . . .
O(2) Ru(1) C(38) C(37) -122.8(3) . . .
O(2) Ru(1) C(38) C(39) 106.1(3) . . .
O(2) Ru(1) C(38) C(42) -10.5(6) . . .
C(38) Ru(1) O(2) Ge(1) 166.2(2) . . .
O(2) Ru(1) C(39) C(38) -83.4(3) . . .
O(2) Ru(1) C(39) C(40) 143.4(3) . . .
C(39) Ru(1) O(2) Ge(1) -156.2(2) . . .
O(2) Ru(1) C(40) C(35) 172.8(2) . . .
O(2) Ru(1) C(40) C(39) -54.2(4) . . .
C(40) Ru(1) O(2) Ge(1) -124.3(2) . . .
C(35) Ru(1) C(36) C(37) -132.6(4) . . .
C(36) Ru(1) C(35) C(40) 131.3(4) . . .
C(36) Ru(1) C(35) C(41) -115.2(6) . . .
C(35) Ru(1) C(37) C(36) 28.6(3) . . .
C(35) Ru(1) C(37) C(38) -105.5(4) . . .
C(37) Ru(1) C(35) C(36) -29.4(2) . . .
C(37) Ru(1) C(35) C(40) 101.9(3) . . .
C(37) Ru(1) C(35) C(41) -144.6(6) . . .
C(35) Ru(1) C(38) C(37) 64.6(3) . . .
C(35) Ru(1) C(38) C(39) -66.5(3) . . .
C(35) Ru(1) C(38) C(42) 176.9(6) . . .
C(38) Ru(1) C(35) C(36) -66.0(3) . . .
C(38) Ru(1) C(35) C(40) 65.3(3) . . .
C(38) Ru(1) C(35) C(41) 178.8(6) . . .
C(35) Ru(1) C(39) C(38) 104.1(3) . . .
C(35) Ru(1) C(39) C(40) -29.1(3) . . .
C(39) Ru(1) C(35) C(36) -102.3(3) . . .
C(39) Ru(1) C(35) C(40) 28.9(3) . . .
C(39) Ru(1) C(35) C(41) 142.4(6) . . .
C(35) Ru(1) C(40) C(39) 133.0(5) . . .
C(40) Ru(1) C(35) C(36) -131.3(4) . . .
C(40) Ru(1) C(35) C(41) 113.5(7) . . .
C(36) Ru(1) C(37) C(38) -134.1(5) . . .
C(37) Ru(1) C(36) C(35) 132.6(4) . . .
C(36) Ru(1) C(38) C(37) 28.4(3) . . .
C(36) Ru(1) C(38) C(39) -102.7(3) . . .
C(36) Ru(1) C(38) C(42) 140.6(7) . . .
C(38) Ru(1) C(36) C(35) 104.6(3) . . .
C(38) Ru(1) C(36) C(37) -28.1(3) . . .
C(36) Ru(1) C(39) C(38) 67.4(3) . . .
C(36) Ru(1) C(39) C(40) -65.8(3) . . .
C(39) Ru(1) C(36) C(35) 67.9(3) . . .
C(39) Ru(1) C(36) C(37) -64.8(3) . . .
C(36) Ru(1) C(40) C(35) -29.4(2) . . .
C(36) Ru(1) C(40) C(39) 103.7(4) . . .
C(40) Ru(1) C(36) C(35) 30.3(2) . . .
C(40) Ru(1) C(36) C(37) -102.3(3) . . .
C(37) Ru(1) C(38) C(39) -131.1(5) . . .
C(37) Ru(1) C(38) C(42) 112.2(8) . . .
C(38) Ru(1) C(37) C(36) 134.1(5) . . .
C(37) Ru(1) C(39) C(38) 30.0(3) . . .
C(37) Ru(1) C(39) C(40) -103.2(4) . . .
C(39) Ru(1) C(37) C(36) 104.5(4) . . .
C(39) Ru(1) C(37) C(38) -29.6(3) . . .
C(37) Ru(1) C(40) C(35) -67.3(3) . . .
C(37) Ru(1) C(40) C(39) 65.8(3) . . .
C(40) Ru(1) C(37) C(36) 66.8(3) . . .
C(40) Ru(1) C(37) C(38) -67.3(3) . . .
C(38) Ru(1) C(39) C(40) -133.2(5) . . .
C(39) Ru(1) C(38) C(37) 131.1(5) . . .
C(39) Ru(1) C(38) C(42) -116.7(7) . . .
C(38) Ru(1) C(40) C(35) -104.7(3) . . .
C(38) Ru(1) C(40) C(39) 28.3(3) . . .
C(40) Ru(1) C(38) C(37) 102.1(4) . . .
C(40) Ru(1) C(38) C(39) -29.0(3) . . .
C(40) Ru(1) C(38) C(42) -145.7(7) . . .
C(39) Ru(1) C(40) C(35) -133.0(5) . . .
C(40) Ru(1) C(39) C(38) 133.2(5) . . .
Ru(1) Ge(1) C(1) C(2) -34.8(3) . . .
Ru(1) Ge(1) C(1) C(6) 145.7(2) . . .
Ru(1) Ge(1) C(25) C(26) 107.1(3) . . .
Ru(1) Ge(1) C(25) C(30) -70.7(4) . . .
O(1) Ge(1) O(2) Ru(1) 5.09(17) . . .
O(2) Ge(1) O(1) Ru(1) -5.10(17) . . .
O(1) Ge(1) C(1) C(2) 16.9(3) . . .
O(1) Ge(1) C(1) C(6) -162.5(2) . . .
C(1) Ge(1) O(1) Ru(1) -121.03(16) . . .
O(1) Ge(1) C(25) C(26) 58.9(3) . . .
O(1) Ge(1) C(25) C(30) -118.9(3) . . .
C(25) Ge(1) O(1) Ru(1) 111.70(16) . . .
O(2) Ge(1) C(1) C(2) -85.3(3) . . .
O(2) Ge(1) C(1) C(6) 95.3(3) . . .
C(1) Ge(1) O(2) Ru(1) 122.74(18) . . .
O(2) Ge(1) C(25) C(26) 158.1(3) . . .
O(2) Ge(1) C(25) C(30) -19.7(4) . . .
C(25) Ge(1) O(2) Ru(1) -104.45(19) . . .
C(1) Ge(1) C(25) C(26) -69.3(3) . . .
C(1) Ge(1) C(25) C(30) 112.9(3) . . .
C(25) Ge(1) C(1) C(2) 141.0(3) . . .
C(25) Ge(1) C(1) C(6) -38.4(3) . . .
C(45) O(3) C(45) C(46) 56(4) . 66602 66602
C(45) O(3) C(45) C(48) -151(5) . 66602 66602
C(45) O(3) C(45) C(47) -149(2) . 66602 .
C(45) O(3) C(45) C(46) 144.8(17) 66602 . .
C(45) O(3) C(45) C(48) -168(2) 66602 . .
C(45) O(3) C(45) C(47) -28(3) 66602 . 66602
C(45) O(3) C(46) C(48) -51(2) . . .
C(46) O(3) C(45) O(3) -145(2) . . 66602
C(46) O(3) C(45) C(48) 47.0(18) . . .
C(46) O(3) C(45) C(47) -173(4) . . 66602
C(45) O(3) C(47) C(45) 43(3) . . 66602
C(47) O(3) C(45) O(3) -27(2) . . 66602
C(47) O(3) C(45) C(46) 118(2) . . .
C(47) O(3) C(45) C(48) 165(2) . . .
C(47) O(3) C(45) C(47) -54(4) . . 66602
C(45) O(3) C(46) C(45) -53(2) 66602 . .
C(45) O(3) C(46) C(48) -103.8(17) 66602 . .
C(46) O(3) C(45) O(3) 37(2) . 66602 66602
C(46) O(3) C(45) C(46) 93(4) . 66602 66602
C(46) O(3) C(45) C(48) -114(5) . 66602 66602
C(46) O(3) C(45) C(47) -112(2) . 66602 .
C(47) O(3) C(45) O(3) 149(3) . 66602 66602
C(47) O(3) C(45) C(46) -155(5) . 66602 66602
C(47) O(3) C(45) C(48) -2(5) . 66602 66602
C(46) O(3) C(47) C(45) 111(2) . . 66602
C(47) O(3) C(46) C(45) -111(2) . . .
C(47) O(3) C(46) C(48) -161.8(17) . . .
Ge(1) C(1) C(2) C(3) -176.0(3) . . .
Ge(1) C(1) C(2) C(7) 8.5(5) . . .
Ge(1) C(1) C(6) C(5) 177.0(3) . . .
Ge(1) C(1) C(6) C(16) -7.2(5) . . .
C(2) C(1) C(6) C(5) -2.4(6) . . .
C(2) C(1) C(6) C(16) 173.4(3) . . .
C(6) C(1) C(2) C(3) 3.4(5) . . .
C(6) C(1) C(2) C(7) -172.0(3) . . .
C(1) C(2) C(3) C(4) -1.6(6) . . .
C(1) C(2) C(7) C(8) 83.4(6) . . .
C(1) C(2) C(7) C(12) -104.3(5) . . .
C(3) C(2) C(7) C(8) -92.1(5) . . .
C(3) C(2) C(7) C(12) 80.2(6) . . .
C(7) C(2) C(3) C(4) 174.2(4) . . .
C(2) C(3) C(4) C(5) -1.2(7) . . .
C(3) C(4) C(5) C(6) 2.2(7) . . .
C(4) C(5) C(6) C(1) -0.4(6) . . .
C(4) C(5) C(6) C(16) -176.5(4) . . .
C(1) C(6) C(16) C(17) 106.1(4) . . .
C(1) C(6) C(16) C(21) -78.0(5) . . .
C(5) C(6) C(16) C(17) -78.0(5) . . .
C(5) C(6) C(16) C(21) 98.0(4) . . .
C(2) C(7) C(8) C(9) 169.4(4) . . .
C(2) C(7) C(8) C(13) -9.9(7) . . .
C(2) C(7) C(12) C(11) -171.0(4) . . .
C(2) C(7) C(12) C(15) 9.5(7) . . .
C(8) C(7) C(12) C(11) 1.1(7) . . .
C(8) C(7) C(12) C(15) -178.4(4) . . .
C(12) C(7) C(8) C(9) -3.1(7) . . .
C(12) C(7) C(8) C(13) 177.7(4) . . .
C(7) C(8) C(9) C(10) 2.0(8) . . .
C(13) C(8) C(9) C(10) -178.7(5) . . .
C(8) C(9) C(10) C(11) 0.9(8) . . .
C(8) C(9) C(10) C(14) -178.5(5) . . .
C(9) C(10) C(11) C(12) -3.0(8) . . .
C(14) C(10) C(11) C(12) 176.4(5) . . .
C(10) C(11) C(12) C(7) 2.0(8) . . .
C(10) C(11) C(12) C(15) -178.5(5) . . .
C(6) C(16) C(17) C(18) 177.9(4) . . .
C(6) C(16) C(17) C(22) -1.0(6) . . .
C(6) C(16) C(21) C(20) -177.3(3) . . .
C(6) C(16) C(21) C(24) 2.7(6) . . .
C(17) C(16) C(21) C(20) -1.4(6) . . .
C(17) C(16) C(21) C(24) 178.6(4) . . .
C(21) C(16) C(17) C(18) 2.1(6) . . .
C(21) C(16) C(17) C(22) -176.9(4) . . .
C(16) C(17) C(18) C(19) -0.4(6) . . .
C(22) C(17) C(18) C(19) 178.6(4) . . .
C(17) C(18) C(19) C(20) -1.9(7) . . .
C(17) C(18) C(19) C(23) 177.7(4) . . .
C(18) C(19) C(20) C(21) 2.6(7) . . .
C(23) C(19) C(20) C(21) -177.0(4) . . .
C(19) C(20) C(21) C(16) -1.0(6) . . .
C(19) C(20) C(21) C(24) 179.1(4) . . .
Ge(1) C(25) C(26) C(27) -178.7(3) . . .
Ge(1) C(25) C(26) C(31) 1.3(5) . . .
Ge(1) C(25) C(30) C(29) 179.5(3) . . .
Ge(1) C(25) C(30) C(33) 1.4(6) . . .
C(26) C(25) C(30) C(29) 1.8(6) . . .
C(26) C(25) C(30) C(33) -176.3(4) . . .
C(30) C(25) C(26) C(27) -0.9(6) . . .
C(30) C(25) C(26) C(31) 179.1(4) . . .
C(25) C(26) C(27) C(28) 0.0(6) . . .
C(25) C(26) C(31) C(32) -170.9(4) . . .
C(27) C(26) C(31) C(32) 9.1(6) . . .
C(31) C(26) C(27) C(28) -180.0(4) . . .
C(26) C(27) C(28) C(29) -0.1(6) . . .
C(27) C(28) C(29) C(30) 1.1(9) . . .
C(28) C(29) C(30) C(25) -1.8(7) . . .
C(28) C(29) C(30) C(33) 176.4(5) . . .
C(25) C(30) C(33) C(34) 94.8(6) . . .
C(29) C(30) C(33) C(34) -83.3(7) . . .
Ru(1) C(35) C(36) C(37) 52.8(3) . . .
Ru(1) C(35) C(40) C(39) -55.5(4) . . .
C(36) C(35) C(40) Ru(1) 52.6(4) . . .
C(36) C(35) C(40) C(39) -2.9(7) . . .
C(40) C(35) C(36) Ru(1) -51.5(4) . . .
C(40) C(35) C(36) C(37) 1.3(6) . . .
C(41) C(35) C(36) Ru(1) 122.0(4) . . .
C(41) C(35) C(36) C(37) 174.8(4) . . .
C(41) C(35) C(40) Ru(1) -120.9(5) . . .
C(41) C(35) C(40) C(39) -176.4(5) . . .
Ru(1) C(36) C(37) C(38) 55.3(4) . . .
C(35) C(36) C(37) Ru(1) -54.1(4) . . .
C(35) C(36) C(37) C(38) 1.3(7) . . .
Ru(1) C(37) C(38) C(39) 52.5(4) . . .
Ru(1) C(37) C(38) C(42) -124.6(4) . . .
C(36) C(37) C(38) Ru(1) -54.7(4) . . .
C(36) C(37) C(38) C(39) -2.2(7) . . .
C(36) C(37) C(38) C(42) -179.3(4) . . .
Ru(1) C(38) C(39) C(40) 52.4(4) . . .
Ru(1) C(38) C(42) C(43) 58.5(9) . . .
Ru(1) C(38) C(42) C(44) -175.8(5) . . .
C(37) C(38) C(39) Ru(1) -51.9(4) . . .
C(37) C(38) C(39) C(40) 0.6(7) . . .
C(37) C(38) C(42) C(43) 145.0(6) . . .
C(37) C(38) C(42) C(44) -89.4(7) . . .
C(39) C(38) C(42) C(43) -32.0(8) . . .
C(39) C(38) C(42) C(44) 93.7(7) . . .
C(42) C(38) C(39) Ru(1) 125.1(5) . . .
C(42) C(38) C(39) C(40) 177.6(4) . . .
Ru(1) C(39) C(40) C(35) 56.0(4) . . .
C(38) C(39) C(40) Ru(1) -54.0(4) . . .
C(38) C(39) C(40) C(35) 2.0(7) . . .
O(3) C(45) C(46) C(48) 132.9(17) . . .
O(3) C(45) C(47) O(3) 38(3) . 66602 66602
O(3) C(45) C(48) C(46) -52.8(18) . . .
O(3) C(45) C(46) O(3) 58(2) 66602 . .
O(3) C(45) C(46) C(48) -169(3) 66602 . .
O(3) C(45) C(48) C(46) 160(7) 66602 . .
C(46) C(45) C(47) O(3) -120(10) . 66602 66602
C(47) C(45) C(46) O(3) 161(11) 66602 . .
C(47) C(45) C(46) C(48) -66(10) 66602 . .
C(48) C(45) C(46) O(3) -132.9(17) . . .
C(47) C(45) C(48) C(46) 162(3) 66602 . .
C(48) C(45) C(47) O(3) -179.1(17) . 66602 66602
O(3) C(46) C(48) C(45) 42.5(19) . . .
